data_7204816
loop_
_publ_author_name
'Ingeborg Cs\"oregh'
'Shinya Hirano'
'Shinji Toyota'
'Petra Bombicz'
'Fumio Toda'

_publ_section_title
;
 Versatility in stabilization of crystalline inclusion complexes of a
 bulky diol host by various closely related acidic and ester guests
;
_journal_issue 14
_journal_name_full CrystEngComm
_journal_page_first 60
_journal_page_last 69
_journal_paper_doi 10.1039/b316094g
_journal_volume 6
_journal_year 2004
_chemical_formula_moiety '(C38 H30 O2) .50(C2 H4 O2) .71(H2 O)'
_chemical_formula_sum 'C39 H33.39 O3.72'
_chemical_formula_weight 561.6
_chemical_name_systematic
;
?
;
_space_group_IT_number 148
_symmetry_cell_setting trigonal
_symmetry_space_group_name_Hall '-R 3'
_symmetry_space_group_name_H-M 'R -3 :H'
_atom_sites_solution_hydrogens geom
_atom_sites_solution_primary direct
_atom_sites_solution_secondary difmap
_audit_creation_method SHELXL-97
_cell_angle_alpha 90.00
_cell_angle_beta 90.00
_cell_angle_gamma 120.00
_cell_formula_units_Z 18
_cell_length_a 35.329(4)
_cell_length_b 35.329(4)
_cell_length_c 12.4370(10)
_cell_measurement_temperature 173(2)
_cell_volume 13443(2)
_computing_cell_refinement 'STOE & CIE GmbH, 1997 (Publication 4805-014)'
_computing_data_collection 'STOE & CIE GmbH, 1997 (Publication 4805-014)'
_computing_data_reduction 'STOE & CIE GmbH, 1997 (Publication 4805-014)'
_computing_molecular_graphics 'SHELXTL/XP/PC (Sheldrick, 1990)'
_computing_publication_material 'SHELXL-97 (Sheldrick, 1997)'
_computing_structure_refinement 'SHELXL-97 (Sheldrick, 1997)'
_computing_structure_solution 'SHELXS-97 (Sheldrick, 1990)'
_diffrn_ambient_temperature 173(2)
_diffrn_measured_fraction_theta_full 0.987
_diffrn_measured_fraction_theta_max 0.987
_diffrn_measurement_device_type 'STOE IPDS'
_diffrn_radiation_monochromator graphite
_diffrn_radiation_source 'fine-focus sealed tube'
_diffrn_radiation_type MoK\a
_diffrn_radiation_wavelength 0.71073
_diffrn_reflns_av_R_equivalents 0.1027
_diffrn_reflns_av_sigmaI/netI 0.0589
_diffrn_reflns_limit_h_max 43
_diffrn_reflns_limit_h_min -43
_diffrn_reflns_limit_k_max 43
_diffrn_reflns_limit_k_min -43
_diffrn_reflns_limit_l_max 15
_diffrn_reflns_limit_l_min -15
_diffrn_reflns_number 46772
_diffrn_reflns_theta_full 25.98
_diffrn_reflns_theta_max 25.98
_diffrn_reflns_theta_min 2.40
_exptl_absorpt_coefficient_mu 0.079
_exptl_absorpt_correction_type 'no absorption correction'
_exptl_crystal_colour colourless
_exptl_crystal_density_diffrn 1.249
_exptl_crystal_density_meas ?
_exptl_crystal_density_method .
_exptl_crystal_description needle
_exptl_crystal_F_000 5349
_exptl_crystal_size_max 0.26
_exptl_crystal_size_mid 0.07
_exptl_crystal_size_min 0.04
_refine_diff_density_max 0.400
_refine_diff_density_min -0.211
_refine_diff_density_rms 0.043
_refine_ls_extinction_method none
_refine_ls_goodness_of_fit_ref 0.969
_refine_ls_hydrogen_treatment mixed
_refine_ls_matrix_type full
_refine_ls_number_parameters 465
_refine_ls_number_reflns 5788
_refine_ls_number_restraints 12
_refine_ls_restrained_S_all 0.970
_refine_ls_R_factor_all 0.0885
_refine_ls_R_factor_gt 0.0492
_refine_ls_shift/su_max 0.108
_refine_ls_shift/su_mean 0.004
_refine_ls_structure_factor_coef Fsqd
_refine_ls_weighting_details 'calc w=1/[\s^2^(Fo^2^)+(0.0600P)^2^+0.0000P] where P=(Fo^2^+2Fc^2^)/3'
_refine_ls_weighting_scheme calc
_refine_ls_wR_factor_gt 0.0990
_refine_ls_wR_factor_ref 0.1121
_reflns_number_gt 3685
_reflns_number_total 5788
_reflns_threshold_expression >2sigma(I)
_cod_data_source_file b316094g.txt
_cod_data_source_block 1b
_cod_original_sg_symbol_H-M 'R -3'
_cod_database_code 7204816

loop_
_symmetry_equiv_pos_as_xyz
'x, y, z'
'-y, x-y, z'
'-x+y, -x, z'
'x+2/3, y+1/3, z+1/3'
'-y+2/3, x-y+1/3, z+1/3'
'-x+y+2/3, -x+1/3, z+1/3'
'x+1/3, y+2/3, z+2/3'
'-y+1/3, x-y+2/3, z+2/3'
'-x+y+1/3, -x+2/3, z+2/3'
'-x, -y, -z'
'y, -x+y, -z'
'x-y, x, -z'
'-x+2/3, -y+1/3, -z+1/3'
'y+2/3, -x+y+1/3, -z+1/3'
'x-y+2/3, x+1/3, -z+1/3'
'-x+1/3, -y+2/3, -z+2/3'
'y+1/3, -x+y+2/3, -z+2/3'
'x-y+1/3, x+2/3, -z+2/3'

loop_
_atom_site_label
_atom_site_type_symbol
_atom_site_fract_x
_atom_site_fract_y
_atom_site_fract_z
_atom_site_U_iso_or_equiv
_atom_site_adp_type
_atom_site_occupancy
_atom_site_symmetry_multiplicity
_atom_site_calc_flag
_atom_site_refinement_flags
_atom_site_disorder_assembly
_atom_site_disorder_group
O1 O 0.19922(4) 0.06418(4) 0.83267(10) 0.0305(3) Uani 1 1 d . . .
H1O1 H 0.1994 0.0874 0.8795 0.057(16) Uiso 0.60(5) 1 d PR . .
H2O1 H 0.1736 0.0394 0.8478 0.05(2) Uiso 0.40(5) 1 d PR . .
O2 O 0.20573(4) 0.13212(4) 0.95053(10) 0.0306(3) Uani 1 1 d . . .
H1O2 H 0.1814 0.1269 0.9965 0.153(16) Uiso 1 1 d R . .
C1 C 0.25777(5) 0.15417(5) 0.77004(14) 0.0236(4) Uani 1 1 d . . .
C2 C 0.22107(5) 0.12473(5) 0.70899(14) 0.0236(4) Uani 1 1 d . . .
C3 C 0.20385(6) 0.14161(6) 0.63554(15) 0.0287(4) Uani 1 1 d . . .
H3 H 0.1794 0.1220 0.5934 0.033(5) Uiso 1 1 calc R . .
C4 C 0.22125(6) 0.18628(6) 0.62181(16) 0.0316(4) Uani 1 1 d . . .
H4 H 0.2088 0.1969 0.5707 0.044(6) Uiso 1 1 calc R . .
C5 C 0.25652(6) 0.21502(6) 0.68249(16) 0.0325(4) Uani 1 1 d . . .
H5 H 0.2684 0.2456 0.6744 0.045(6) Uiso 1 1 calc R . .
C6 C 0.27455(6) 0.19894(6) 0.75554(15) 0.0297(4) Uani 1 1 d . . .
H6 H 0.2990 0.2190 0.7970 0.027(5) Uiso 1 1 calc R . .
C7 C 0.28233(5) 0.14096(5) 0.84598(15) 0.0247(4) Uani 1 1 d . . .
C8 C 0.27748(6) 0.13903(6) 0.95807(15) 0.0267(4) Uani 1 1 d . . .
C9 C 0.30503(6) 0.13023(6) 1.01986(17) 0.0343(4) Uani 1 1 d . . .
H9 H 0.3020 0.1289 1.0959 0.037(6) Uiso 1 1 calc R . .
C10 C 0.33681(6) 0.12332(7) 0.97368(18) 0.0397(5) Uani 1 1 d . . .
H10 H 0.3554 0.1177 1.0177 0.046(6) Uiso 1 1 calc R . .
C11 C 0.34119(6) 0.12468(6) 0.86369(17) 0.0371(5) Uani 1 1 d . . .
H11 H 0.3626 0.1197 0.8312 0.050(6) Uiso 1 1 calc R . .
C12 C 0.31414(6) 0.13342(6) 0.80033(16) 0.0299(4) Uani 1 1 d . . .
H12 H 0.3173 0.1343 0.7244 0.031(5) Uiso 1 1 calc R . .
C13 C 0.20105(5) 0.07492(5) 0.72022(14) 0.0232(4) Uani 1 1 d . . .
C14 C 0.15361(5) 0.04986(5) 0.67926(14) 0.0246(4) Uani 1 1 d . . .
C15 C 0.13998(6) 0.02029(6) 0.59513(15) 0.0301(4) Uani 1 1 d . . .
H15 H 0.1608 0.0161 0.5568 0.038(6) Uiso 1 1 calc R . .
C16 C 0.09610(6) -0.00336(6) 0.56587(17) 0.0360(5) Uani 1 1 d . . .
H16 H 0.0873 -0.0233 0.5075 0.053(6) Uiso 1 1 calc R . .
C17 C 0.06561(6) 0.00203(6) 0.62065(17) 0.0364(5) Uani 1 1 d . . .
H17 H 0.0357 -0.0143 0.6008 0.047(6) Uiso 1 1 calc R . .
C18 C 0.07858(6) 0.03141(7) 0.70533(17) 0.0400(5) Uani 1 1 d . . .
H18 H 0.0574 0.0351 0.7440 0.052(6) Uiso 1 1 calc R . .
C19 C 0.12225(6) 0.05545(6) 0.73367(16) 0.0338(4) Uani 1 1 d . . .
H19 H 0.1310 0.0760 0.7908 0.046(6) Uiso 1 1 calc R . .
C20 C 0.23014(5) 0.06070(5) 0.66161(15) 0.0258(4) Uani 1 1 d . . .
C21 C 0.23857(6) 0.02955(6) 0.70628(18) 0.0359(5) Uani 1 1 d . . .
H21 H 0.2268 0.0173 0.7746 0.041(6) Uiso 1 1 calc R . .
C22 C 0.26413(7) 0.01634(7) 0.6512(2) 0.0446(5) Uani 1 1 d . . .
H22 H 0.2696 -0.0051 0.6821 0.060(7) Uiso 1 1 calc R . .
C23 C 0.28178(7) 0.03390(7) 0.55220(19) 0.0431(5) Uani 1 1 d . . .
H23 H 0.2994 0.0248 0.5152 0.057(7) Uiso 1 1 calc R . .
C24 C 0.27363(6) 0.06491(7) 0.50733(17) 0.0359(5) Uani 1 1 d . . .
H24 H 0.2855 0.0771 0.4390 0.048(6) Uiso 1 1 calc R . .
C25 C 0.24802(6) 0.07835(6) 0.56189(15) 0.0293(4) Uani 1 1 d . . .
H25 H 0.2427 0.0998 0.5307 0.028(5) Uiso 1 1 calc R . .
C26 C 0.24480(6) 0.14855(6) 1.01573(14) 0.0262(4) Uani 1 1 d . . .
C27 C 0.26488(6) 0.19801(6) 1.02895(15) 0.0324(4) Uani 1 1 d . . .
C28 C 0.30703(8) 0.22311(7) 1.06848(17) 0.0448(5) Uani 1 1 d . . .
H28 H 0.3236 0.2095 1.0863 0.048(6) Uiso 1 1 calc R . .
C29 C 0.32541(10) 0.26801(8) 1.0824(2) 0.0635(7) Uani 1 1 d . . .
H29 H 0.3542 0.2848 1.1100 0.078(9) Uiso 1 1 calc R . .
C30 C 0.30175(12) 0.28791(8) 1.0561(2) 0.0761(9) Uani 1 1 d . . .
H30 H 0.3142 0.3185 1.0659 0.087(9) Uiso 1 1 calc R . .
C31 C 0.26019(12) 0.26362(9) 1.0157(3) 0.0721(8) Uani 1 1 d . . .
H31 H 0.2441 0.2776 0.9965 0.097(10) Uiso 1 1 calc R . .
C32 C 0.24156(9) 0.21879(7) 1.00270(19) 0.0499(6) Uani 1 1 d . . .
H32 H 0.2126 0.2022 0.9757 0.064(8) Uiso 1 1 calc R . .
C33 C 0.22922(6) 0.12376(6) 1.12315(15) 0.0301(4) Uani 1 1 d . . .
C34 C 0.21130(7) 0.07864(7) 1.12252(18) 0.0429(5) Uani 1 1 d . . .
H34 H 0.2119 0.0645 1.0580 0.053(7) Uiso 1 1 calc R . .
C35 C 0.19276(8) 0.05401(8) 1.2133(2) 0.0555(6) Uani 1 1 d . . .
H35 H 0.1806 0.0232 1.2114 0.088(10) Uiso 1 1 calc R . .
C36 C 0.19199(9) 0.07442(9) 1.3075(2) 0.0593(7) Uani 1 1 d . . .
H36 H 0.1792 0.0576 1.3705 0.077(9) Uiso 1 1 calc R . .
C37 C 0.20964(8) 0.11891(8) 1.31010(19) 0.0528(6) Uani 1 1 d . . .
H37 H 0.2092 0.1328 1.3750 0.057(7) Uiso 1 1 calc R . .
C38 C 0.22822(7) 0.14369(7) 1.21832(16) 0.0379(5) Uani 1 1 d . . .
H38 H 0.2403 0.1745 1.2207 0.048(6) Uiso 1 1 calc R . .
O1A1 O 0.13611(7) 0.12826(7) 1.0640(2) 0.0952(7) Uani 1 1 d D . .
O2A1 O 0.0678(2) 0.1003(4) 1.0072(9) 0.099(3) Uani 0.29 1 d PD . .
C1A1 C 0.0999(2) 0.0953(2) 1.0397(6) 0.053(2) Uani 0.29 1 d PD . .
C2A1 C 0.0928(6) 0.0506(3) 1.064(2) 0.160(15) Uani 0.29 1 d PD . .
O1A2 O -0.0108(4) 0.0627(5) 1.0203(15) 0.098(5) Uani 0.22 1 d PD . .
O2A2 O 0.0516(5) 0.0934(4) 0.9305(18) 0.153(13) Uani 0.22 1 d PD . .
C1A2 C 0.0223(6) 0.0615(6) 0.9886(13) 0.096(6) Uani 0.22 1 d PD . .
C2A2 C 0.0268(5) 0.0225(5) 1.011(2) 0.142(18) Uani 0.22 1 d PD . .

loop_
_atom_site_aniso_label
_atom_site_aniso_U_11
_atom_site_aniso_U_22
_atom_site_aniso_U_33
_atom_site_aniso_U_23
_atom_site_aniso_U_13
_atom_site_aniso_U_12
O1 0.0327(7) 0.0308(7) 0.0225(7) 0.0048(5) -0.0022(5) 0.0118(6)
O2 0.0288(7) 0.0429(8) 0.0233(7) -0.0017(6) -0.0040(5) 0.0202(6)
C1 0.0239(9) 0.0267(9) 0.0198(10) 0.0013(7) 0.0038(7) 0.0124(7)
C2 0.0242(9) 0.0251(9) 0.0219(10) -0.0003(7) 0.0017(7) 0.0127(7)
C3 0.0295(9) 0.0299(9) 0.0267(10) 0.0011(8) -0.0029(8) 0.0147(8)
C4 0.0354(10) 0.0326(10) 0.0319(11) 0.0058(8) 0.0005(8) 0.0208(9)
C5 0.0374(11) 0.0248(9) 0.0361(12) 0.0057(8) 0.0056(9) 0.0162(8)
C6 0.0268(9) 0.0247(9) 0.0315(11) -0.0013(8) 0.0018(8) 0.0084(8)
C7 0.0201(8) 0.0222(8) 0.0274(11) -0.0012(7) -0.0013(7) 0.0074(7)
C8 0.0266(9) 0.0264(9) 0.0271(11) -0.0025(7) -0.0031(7) 0.0133(8)
C9 0.0351(10) 0.0426(11) 0.0285(12) -0.0037(9) -0.0087(8) 0.0219(9)
C10 0.0325(11) 0.0495(12) 0.0430(14) -0.0012(10) -0.0104(9) 0.0249(10)
C11 0.0254(10) 0.0426(11) 0.0443(14) -0.0010(9) 0.0006(8) 0.0178(9)
C12 0.0243(9) 0.0304(10) 0.0305(11) 0.0008(8) 0.0018(8) 0.0103(8)
C13 0.0261(9) 0.0227(8) 0.0195(9) 0.0016(7) -0.0015(7) 0.0112(7)
C14 0.0252(9) 0.0238(9) 0.0238(10) 0.0033(7) 0.0000(7) 0.0116(7)
C15 0.0252(9) 0.0289(10) 0.0348(12) -0.0040(8) -0.0015(8) 0.0125(8)
C16 0.0298(10) 0.0297(10) 0.0458(13) -0.0090(9) -0.0070(9) 0.0128(8)
C17 0.0231(10) 0.0381(11) 0.0428(13) 0.0039(9) -0.0041(9) 0.0113(8)
C18 0.0296(10) 0.0560(13) 0.0388(13) 0.0021(10) 0.0031(9) 0.0247(10)
C19 0.0331(10) 0.0420(11) 0.0294(11) -0.0042(9) -0.0013(8) 0.0212(9)
C20 0.0212(8) 0.0224(9) 0.0312(11) -0.0042(7) -0.0061(7) 0.0088(7)
C21 0.0354(10) 0.0294(10) 0.0433(13) 0.0027(9) -0.0007(9) 0.0165(9)
C22 0.0413(12) 0.0358(11) 0.0649(17) -0.0014(11) -0.0027(11) 0.0253(10)
C23 0.0299(10) 0.0422(12) 0.0598(16) -0.0182(11) -0.0041(10) 0.0200(9)
C24 0.0282(10) 0.0418(11) 0.0351(12) -0.0093(9) -0.0021(8) 0.0155(9)
C25 0.0276(9) 0.0306(10) 0.0302(11) -0.0039(8) -0.0042(8) 0.0149(8)
C26 0.0301(9) 0.0298(9) 0.0202(10) -0.0016(7) -0.0052(7) 0.0162(8)
C27 0.0455(11) 0.0315(10) 0.0202(10) -0.0003(8) 0.0017(8) 0.0192(9)
C28 0.0545(13) 0.0344(11) 0.0349(13) -0.0010(9) -0.0064(10) 0.0144(10)
C29 0.0752(19) 0.0362(13) 0.0490(16) -0.0022(11) -0.0010(13) 0.0053(13)
C30 0.122(3) 0.0300(13) 0.0650(19) -0.0012(12) 0.0132(18) 0.0293(16)
C31 0.109(2) 0.0440(15) 0.076(2) -0.0002(14) 0.0061(18) 0.0478(17)
C32 0.0650(16) 0.0438(13) 0.0522(15) -0.0005(11) 0.0009(12) 0.0357(12)
C33 0.0312(10) 0.0366(10) 0.0248(10) 0.0008(8) -0.0018(8) 0.0187(8)
C34 0.0588(14) 0.0374(11) 0.0335(13) 0.0021(9) -0.0030(10) 0.0246(10)
C35 0.0658(16) 0.0450(14) 0.0459(15) 0.0143(11) -0.0009(12) 0.0205(12)
C36 0.0654(16) 0.0693(17) 0.0385(15) 0.0232(13) 0.0106(12) 0.0302(14)
C37 0.0673(16) 0.0693(17) 0.0263(13) 0.0054(11) 0.0074(10) 0.0375(14)
C38 0.0461(12) 0.0450(12) 0.0268(11) -0.0013(9) 0.0011(9) 0.0259(10)
O1A1 0.0600(13) 0.0827(15) 0.141(2) -0.0186(14) 0.0242(13) 0.0342(12)
O2A1 0.055(5) 0.127(9) 0.105(8) 0.008(7) -0.013(5) 0.038(6)
C1A1 0.058(5) 0.036(4) 0.045(5) -0.007(4) 0.022(4) 0.008(4)
C2A1 0.14(2) 0.093(16) 0.20(3) -0.087(17) -0.011(19) 0.018(13)
O1A2 0.072(8) 0.138(13) 0.126(11) 0.019(9) 0.021(8) 0.086(9)
O2A2 0.068(9) 0.114(18) 0.21(3) -0.120(19) -0.028(13) -0.002(10)
C1A2 0.120(17) 0.15(2) 0.077(12) 0.033(12) 0.013(11) 0.116(18)
C2A2 0.032(7) 0.20(5) 0.18(2) 0.04(2) -0.034(13) 0.051(14)

loop_
_atom_type_symbol
_atom_type_description
_atom_type_scat_dispersion_real
_atom_type_scat_dispersion_imag
_atom_type_scat_source
C C 0.0033 0.0016 'International Tables Vol C Tables 4.2.6.8 and 6.1.1.4'
H H 0.0000 0.0000 'International Tables Vol C Tables 4.2.6.8 and 6.1.1.4'
O O 0.0106 0.0060 'International Tables Vol C Tables 4.2.6.8 and 6.1.1.4'

loop_
_geom_angle_atom_site_label_1
_geom_angle_atom_site_label_2
_geom_angle_atom_site_label_3
_geom_angle
_geom_angle_site_symmetry_1
_geom_angle_site_symmetry_3
_geom_angle_publ_flag
C13 O1 H1O1 111.5 . . ?
C13 O1 H2O1 110.2 . . ?
H1O1 O1 H2O1 105.2 . . ?
C26 O2 H1O2 108.8 . . ?
C6 C1 C2 118.62(16) . . ?
C6 C1 C7 116.63(15) . . ?
C2 C1 C7 124.64(15) . . ?
C3 C2 C1 118.46(16) . . ?
C3 C2 C13 120.10(15) . . ?
C1 C2 C13 121.41(15) . . ?
C2 C3 C4 121.98(17) . . ?
C2 C3 H3 119.0 . . ?
C4 C3 H3 119.0 . . ?
C5 C4 C3 119.67(17) . . ?
C5 C4 H4 120.2 . . ?
C3 C4 H4 120.2 . . ?
C4 C5 C6 119.39(17) . . ?
C4 C5 H5 120.3 . . ?
C6 C5 H5 120.3 . . ?
C5 C6 C1 121.86(17) . . ?
C5 C6 H6 119.1 . . ?
C1 C6 H6 119.1 . . ?
C12 C7 C8 118.99(16) . . ?
C12 C7 C1 116.55(16) . . ?
C8 C7 C1 124.29(15) . . ?
C9 C8 C7 118.54(16) . . ?
C9 C8 C26 118.59(16) . . ?
C7 C8 C26 122.79(15) . . ?
C10 C9 C8 121.92(19) . . ?
C10 C9 H9 119.0 . . ?
C8 C9 H9 119.0 . . ?
C11 C10 C9 119.51(18) . . ?
C11 C10 H10 120.2 . . ?
C9 C10 H10 120.2 . . ?
C10 C11 C12 119.67(18) . . ?
C10 C11 H11 120.2 . . ?
C12 C11 H11 120.2 . . ?
C11 C12 C7 121.36(19) . . ?
C11 C12 H12 119.3 . . ?
C7 C12 H12 119.3 . . ?
O1 C13 C20 108.88(13) . . ?
O1 C13 C14 106.08(13) . . ?
C20 C13 C14 111.67(14) . . ?
O1 C13 C2 108.86(13) . . ?
C20 C13 C2 109.32(13) . . ?
C14 C13 C2 111.91(13) . . ?
C15 C14 C19 118.22(16) . . ?
C15 C14 C13 123.53(15) . . ?
C19 C14 C13 118.15(16) . . ?
C14 C15 C16 120.89(17) . . ?
C14 C15 H15 119.6 . . ?
C16 C15 H15 119.6 . . ?
C17 C16 C15 120.33(18) . . ?
C17 C16 H16 119.8 . . ?
C15 C16 H16 119.8 . . ?
C16 C17 C18 119.66(18) . . ?
C16 C17 H17 120.2 . . ?
C18 C17 H17 120.2 . . ?
C19 C18 C17 120.19(18) . . ?
C19 C18 H18 119.9 . . ?
C17 C18 H18 119.9 . . ?
C18 C19 C14 120.69(18) . . ?
C18 C19 H19 119.7 . . ?
C14 C19 H19 119.7 . . ?
C25 C20 C21 118.83(17) . . ?
C25 C20 C13 120.35(15) . . ?
C21 C20 C13 120.82(17) . . ?
C22 C21 C20 120.1(2) . . ?
C22 C21 H21 119.9 . . ?
C20 C21 H21 119.9 . . ?
C23 C22 C21 120.86(19) . . ?
C23 C22 H22 119.6 . . ?
C21 C22 H22 119.6 . . ?
C22 C23 C24 119.38(19) . . ?
C22 C23 H23 120.3 . . ?
C24 C23 H23 120.3 . . ?
C23 C24 C25 120.2(2) . . ?
C23 C24 H24 119.9 . . ?
C25 C24 H24 119.9 . . ?
C20 C25 C24 120.62(18) . . ?
C20 C25 H25 119.7 . . ?
C24 C25 H25 119.7 . . ?
O2 C26 C27 108.81(14) . . ?
O2 C26 C8 108.76(14) . . ?
C27 C26 C8 109.32(15) . . ?
O2 C26 C33 105.05(14) . . ?
C27 C26 C33 112.68(15) . . ?
C8 C26 C33 112.04(14) . . ?
C28 C27 C32 118.43(19) . . ?
C28 C27 C26 120.28(17) . . ?
C32 C27 C26 121.29(18) . . ?
C27 C28 C29 120.8(2) . . ?
C27 C28 H28 119.6 . . ?
C29 C28 H28 119.6 . . ?
C30 C29 C28 119.8(3) . . ?
C30 C29 H29 120.1 . . ?
C28 C29 H29 120.1 . . ?
C31 C30 C29 120.1(2) . . ?
C31 C30 H30 120.0 . . ?
C29 C30 H30 120.0 . . ?
C30 C31 C32 120.3(3) . . ?
C30 C31 H31 119.8 . . ?
C32 C31 H31 119.8 . . ?
C31 C32 C27 120.5(3) . . ?
C31 C32 H32 119.7 . . ?
C27 C32 H32 119.7 . . ?
C38 C33 C34 118.32(18) . . ?
C38 C33 C26 122.98(17) . . ?
C34 C33 C26 118.38(17) . . ?
C35 C34 C33 121.4(2) . . ?
C35 C34 H34 119.3 . . ?
C33 C34 H34 119.3 . . ?
C34 C35 C36 119.5(2) . . ?
C34 C35 H35 120.2 . . ?
C36 C35 H35 120.2 . . ?
C37 C36 C35 120.1(2) . . ?
C37 C36 H36 120.0 . . ?
C35 C36 H36 120.0 . . ?
C36 C37 C38 120.3(2) . . ?
C36 C37 H37 119.9 . . ?
C38 C37 H37 119.9 . . ?
C33 C38 C37 120.4(2) . . ?
C33 C38 H38 119.8 . . ?
C37 C38 H38 119.8 . . ?
O1A2 O2A1 C2A1 76.2(17) 11_557 12_557 ?
O1A2 O2A1 O2A2 68.5(14) 11_557 . ?
C2A1 O2A1 O2A2 15.7(14) 12_557 . ?
O1A2 O2A1 C1A1 73.5(12) 11_557 . ?
C2A1 O2A1 C1A1 144.7(14) 12_557 . ?
O2A2 O2A1 C1A1 130.3(16) . . ?
O1A2 O2A1 C1A2 56.5(13) 11_557 . ?
C2A1 O2A1 C1A2 49.1(10) 12_557 . ?
O2A2 O2A1 C1A2 57.1(8) . . ?
C1A1 O2A1 C1A2 121.8(10) . . ?
O2A1 C1A1 O1A1 120.1(7) . . ?
O2A1 C1A1 O1A2 41.1(7) . 11_557 ?
O1A1 C1A1 O1A2 153.7(8) . 11_557 ?
O2A1 C1A1 C2A1 120.5(7) . . ?
O1A1 C1A1 C2A1 118.8(7) . . ?
O1A2 C1A1 C2A1 84.7(8) 11_557 . ?
O2A1 C1A1 C1A2 82.0(8) . 11_557 ?
O1A1 C1A1 C1A2 157.7(8) . 11_557 ?
O1A2 C1A1 C1A2 44.4(5) 11_557 11_557 ?
C2A1 C1A1 C1A2 40.3(8) . 11_557 ?
O2A1 C1A1 O2A2 122.6(8) . 11_557 ?
O1A1 C1A1 O2A2 116.8(7) . 11_557 ?
O1A2 C1A1 O2A2 86.5(7) 11_557 11_557 ?
C2A1 C1A1 O2A2 2.1(9) . 11_557 ?
C1A2 C1A1 O2A2 42.2(5) 11_557 11_557 ?
O2A2 C2A1 O2A1 61(7) 11_557 11_557 ?
O2A2 C2A1 C1A2 107(4) 11_557 11_557 ?
O2A1 C2A1 C1A2 80.2(15) 11_557 11_557 ?
O2A2 C2A1 O1A2 48(5) 11_557 3 ?
O2A1 C2A1 O1A2 43.0(9) 11_557 3 ?
C1A2 C2A1 O1A2 60.8(11) 11_557 3 ?
O2A2 C2A1 C1A1 168(5) 11_557 . ?
O2A1 C2A1 C1A1 116.8(19) 11_557 . ?
C1A2 C2A1 C1A1 83.4(9) 11_557 . ?
O1A2 C2A1 C1A1 139.3(16) 3 . ?
O2A1 O1A2 C1A2 85.6(16) 12_557 12_557 ?
O2A1 O1A2 O2A2 61.6(10) 12_557 12_557 ?
C1A2 O1A2 O2A2 65.1(9) 12_557 12_557 ?
O2A1 O1A2 C1A2 139(2) 12_557 . ?
C1A2 O1A2 C1A2 99.2(16) 12_557 . ?
O2A2 O1A2 C1A2 155.3(18) 12_557 . ?
O2A1 O1A2 C1A1 65.4(11) 12_557 12_557 ?
C1A2 O1A2 C1A1 137.9(17) 12_557 12_557 ?
O2A2 O1A2 C1A1 118.5(12) 12_557 12_557 ?
C1A2 O1A2 C1A1 86.1(10) . 12_557 ?
O2A1 O1A2 C2A1 60.7(15) 12_557 2 ?
C1A2 O1A2 C2A1 53.2(11) 12_557 2 ?
O2A2 O1A2 C2A1 12.5(10) 12_557 2 ?
C1A2 O1A2 C2A1 149.0(16) . 2 ?
C1A1 O1A2 C2A1 123.3(14) 12_557 2 ?
O2A1 O1A2 C2A2 132(2) 12_557 12_557 ?
C1A2 O1A2 C2A2 59.6(9) 12_557 12_557 ?
O2A2 O1A2 C2A2 119.1(13) 12_557 12_557 ?
C1A2 O1A2 C2A2 40.1(9) . 12_557 ?
C1A1 O1A2 C2A2 119.1(12) 12_557 12_557 ?
C2A1 O1A2 C2A2 109.6(14) 2 12_557 ?
C2A1 O2A2 O2A1 103(8) 12_557 . ?
C2A1 O2A2 C1A2 59(4) 12_557 . ?
O2A1 O2A2 C1A2 78.9(19) . . ?
C2A1 O2A2 O1A2 119(6) 12_557 11_557 ?
O2A1 O2A2 O1A2 49.9(17) . 11_557 ?
C1A2 O2A2 O1A2 62.5(13) . 11_557 ?
C2A1 O2A2 C1A1 10(4) 12_557 12_557 ?
O2A1 O2A2 C1A1 101.8(14) . 12_557 ?
C1A2 O2A2 C1A1 67.5(8) . 12_557 ?
O1A2 O2A2 C1A1 125.7(15) 11_557 12_557 ?
O1A2 C1A2 O2A2 52.4(14) 11_557 . ?
O1A2 C1A2 C2A2 108.1(8) 11_557 12_557 ?
O2A2 C1A2 C2A2 140(2) . 12_557 ?
O1A2 C1A2 C2A1 66.0(12) 11_557 12_557 ?
O2A2 C1A2 C2A1 14.1(12) . 12_557 ?
C2A2 C1A2 C2A1 146(3) 12_557 12_557 ?
O1A2 C1A2 O1A2 157.5(19) 11_557 . ?
O2A2 C1A2 O1A2 119.8(9) . . ?
C2A2 C1A2 O1A2 90.3(16) 12_557 . ?
C2A1 C1A2 O1A2 105.8(12) 12_557 . ?
O1A2 C1A2 O2A1 37.8(8) 11_557 . ?
O2A2 C1A2 O2A1 44.0(14) . . ?
C2A2 C1A2 O2A1 142.4(13) 12_557 . ?
C2A1 C1A2 O2A1 50.8(13) 12_557 . ?
O1A2 C1A2 O2A1 120.3(15) . . ?
O1A2 C1A2 C2A2 72.9(9) 11_557 . ?
O2A2 C1A2 C2A2 119.8(9) . . ?
C2A2 C1A2 C2A2 37.7(13) 12_557 . ?
C2A1 C1A2 C2A2 133.5(13) 12_557 . ?
O1A2 C1A2 C2A2 120.3(9) . . ?
O2A1 C1A2 C2A2 104.7(11) . . ?
O1A2 C1A2 C1A1 119.3(13) 11_557 12_557 ?
O2A2 C1A2 C1A1 70.4(10) . 12_557 ?
C2A2 C1A2 C1A1 129.9(17) 12_557 12_557 ?
C2A1 C1A2 C1A1 56.3(6) 12_557 12_557 ?
O1A2 C1A2 C1A1 49.5(9) . 12_557 ?
O2A1 C1A2 C1A1 87.7(9) . 12_557 ?
C2A2 C1A2 C1A1 167.5(12) . 12_557 ?
C2A2 C2A2 C2A2 112(3) 12_557 11_557 ?
C2A2 C2A2 C1A2 140(2) 12_557 11_557 ?
C2A2 C2A2 C1A2 97.2(18) 11_557 11_557 ?
C2A2 C2A2 C1A2 45.1(11) 12_557 . ?
C2A2 C2A2 C1A2 149(4) 11_557 . ?
C1A2 C2A2 C1A2 96.6(10) 11_557 . ?
C2A2 C2A2 C2A2 34.0(16) 12_557 2 ?
C2A2 C2A2 C2A2 90.000(4) 11_557 2 ?
C1A2 C2A2 C2A2 172.6(16) 11_557 2 ?
C1A2 C2A2 C2A2 76.3(11) . 2 ?
C2A2 C2A2 C2A2 90.000(7) 12_557 3 ?
C2A2 C2A2 C2A2 34.0(16) 11_557 3 ?
C1A2 C2A2 C2A2 127.3(16) 11_557 3 ?
C1A2 C2A2 C2A2 135.1(11) . 3 ?
C2A2 C2A2 C2A2 60.000(14) 2 3 ?
C2A2 C2A2 O1A2 90.4(13) 12_557 11_557 ?
C2A2 C2A2 O1A2 134(3) 11_557 11_557 ?
C1A2 C2A2 O1A2 49.6(9) 11_557 11_557 ?
C1A2 C2A2 O1A2 47.5(6) . 11_557 ?
C2A2 C2A2 O1A2 123.5(12) 2 11_557 ?
C2A2 C2A2 O1A2 165.7(13) 3 11_557 ?
C2A2 C2A2 C2A2 58.9(5) 12_557 10_557 ?
C2A2 C2A2 C2A2 58.9(5) 11_557 10_557 ?
C1A2 C2A2 C2A2 156(2) 11_557 10_557 ?
C1A2 C2A2 C2A2 104.0(11) . 10_557 ?
C2A2 C2A2 C2A2 31.1(5) 2 10_557 ?
C2A2 C2A2 C2A2 31.1(5) 3 10_557 ?
O1A2 C2A2 C2A2 146.5(18) 11_557 10_557 ?

loop_
_geom_bond_atom_site_label_1
_geom_bond_atom_site_label_2
_geom_bond_distance
_geom_bond_site_symmetry_2
_geom_bond_publ_flag
O1 C13 1.442(2) . ?
O1 H1O1 1.0048 . ?
O1 H2O1 0.9093 . ?
O2 C26 1.448(2) . ?
O2 H1O2 0.9718 . ?
C1 C6 1.396(2) . ?
C1 C2 1.411(2) . ?
C1 C7 1.506(2) . ?
C2 C3 1.387(2) . ?
C2 C13 1.540(2) . ?
C3 C4 1.388(3) . ?
C3 H3 0.9500 . ?
C4 C5 1.374(3) . ?
C4 H4 0.9500 . ?
C5 C6 1.384(3) . ?
C5 H5 0.9500 . ?
C6 H6 0.9500 . ?
C7 C12 1.398(2) . ?
C7 C8 1.402(3) . ?
C8 C9 1.392(3) . ?
C8 C26 1.533(2) . ?
C9 C10 1.387(3) . ?
C9 H9 0.9500 . ?
C10 C11 1.375(3) . ?
C10 H10 0.9500 . ?
C11 C12 1.387(3) . ?
C11 H11 0.9500 . ?
C12 H12 0.9500 . ?
C13 C20 1.535(2) . ?
C13 C14 1.539(2) . ?
C14 C15 1.384(3) . ?
C14 C19 1.394(3) . ?
C15 C16 1.392(3) . ?
C15 H15 0.9500 . ?
C16 C17 1.366(3) . ?
C16 H16 0.9500 . ?
C17 C18 1.386(3) . ?
C17 H17 0.9500 . ?
C18 C19 1.384(3) . ?
C18 H18 0.9500 . ?
C19 H19 0.9500 . ?
C20 C25 1.390(3) . ?
C20 C21 1.391(3) . ?
C21 C22 1.387(3) . ?
C21 H21 0.9500 . ?
C22 C23 1.380(3) . ?
C22 H22 0.9500 . ?
C23 C24 1.382(3) . ?
C23 H23 0.9500 . ?
C24 C25 1.391(3) . ?
C24 H24 0.9500 . ?
C25 H25 0.9500 . ?
C26 C27 1.531(2) . ?
C26 C33 1.540(3) . ?
C27 C28 1.388(3) . ?
C27 C32 1.389(3) . ?
C28 C29 1.392(3) . ?
C28 H28 0.9500 . ?
C29 C30 1.374(4) . ?
C29 H29 0.9500 . ?
C30 C31 1.373(4) . ?
C30 H30 0.9500 . ?
C31 C32 1.387(3) . ?
C31 H31 0.9500 . ?
C32 H32 0.9500 . ?
C33 C38 1.387(3) . ?
C33 C34 1.390(3) . ?
C34 C35 1.375(3) . ?
C34 H34 0.9500 . ?
C35 C36 1.383(4) . ?
C35 H35 0.9500 . ?
C36 C37 1.371(4) . ?
C36 H36 0.9500 . ?
C37 C38 1.388(3) . ?
C37 H37 0.9500 . ?
C38 H38 0.9500 . ?
O1A1 C1A1 1.262(6) . ?
O2A1 O1A2 0.935(15) 11_557 ?
O2A1 C2A1 1.20(3) 12_557 ?
O2A1 O2A2 1.08(2) . ?
O2A1 C1A1 1.295(8) . ?
O2A1 C1A2 1.52(2) . ?
C1A1 O1A2 1.366(18) 11_557 ?
C1A1 C2A1 1.501(8) . ?
C1A1 C1A2 1.791(13) 11_557 ?
C1A1 O2A2 1.83(2) 11_557 ?
C2A1 O2A2 0.33(2) 11_557 ?
C2A1 O2A1 1.20(3) 11_557 ?
C2A1 C1A2 1.17(2) 11_557 ?
C2A1 O1A2 1.331(16) 3 ?
O1A2 O2A1 0.935(15) 12_557 ?
O1A2 C1A2 1.273(19) 12_557 ?
O1A2 O2A2 1.14(3) 12_557 ?
O1A2 C1A2 1.256(8) . ?
O1A2 C1A1 1.366(18) 12_557 ?
O1A2 C2A1 1.331(16) 2 ?
O1A2 C2A2 1.650(19) 12_557 ?
O2A2 C2A1 0.33(2) 12_557 ?
O2A2 C1A2 1.302(9) . ?
O2A2 O1A2 1.14(3) 11_557 ?
O2A2 C1A1 1.83(2) 12_557 ?
C1A2 O1A2 1.273(19) 11_557 ?
C1A2 C2A2 1.063(18) 12_557 ?
C1A2 C2A1 1.17(2) 12_557 ?
C1A2 C2A2 1.490(9) . ?
C1A2 C1A1 1.791(13) 12_557 ?
C2A2 C2A2 0.92(2) 12_557 ?
C2A2 C2A2 0.92(2) 11_557 ?
C2A2 C1A2 1.063(18) 11_557 ?
C2A2 C2A2 1.52(3) 2 ?
C2A2 C2A2 1.52(3) 3 ?
C2A2 O1A2 1.65(2) 11_557 ?
C2A2 C2A2 1.78(3) 10_557 ?

loop_
_geom_torsion_atom_site_label_1
_geom_torsion_atom_site_label_2
_geom_torsion_atom_site_label_3
_geom_torsion_atom_site_label_4
_geom_torsion
_geom_torsion_site_symmetry_1
_geom_torsion_site_symmetry_2
_geom_torsion_site_symmetry_3
_geom_torsion_site_symmetry_4
_geom_torsion_publ_flag
C6 C1 C2 C3 1.4(2) . . . . ?
C7 C1 C2 C3 -174.71(16) . . . . ?
C6 C1 C2 C13 179.53(15) . . . . ?
C7 C1 C2 C13 3.5(3) . . . . ?
C1 C2 C3 C4 -0.9(3) . . . . ?
C13 C2 C3 C4 -179.11(16) . . . . ?
C2 C3 C4 C5 -0.2(3) . . . . ?
C3 C4 C5 C6 0.8(3) . . . . ?
C4 C5 C6 C1 -0.4(3) . . . . ?
C2 C1 C6 C5 -0.7(3) . . . . ?
C7 C1 C6 C5 175.64(17) . . . . ?
C6 C1 C7 C12 -92.6(2) . . . . ?
C2 C1 C7 C12 83.5(2) . . . . ?
C6 C1 C7 C8 82.5(2) . . . . ?
C2 C1 C7 C8 -101.4(2) . . . . ?
C12 C7 C8 C9 0.9(2) . . . . ?
C1 C7 C8 C9 -174.14(16) . . . . ?
C12 C7 C8 C26 177.56(16) . . . . ?
C1 C7 C8 C26 2.6(3) . . . . ?
C7 C8 C9 C10 -0.1(3) . . . . ?
C26 C8 C9 C10 -176.95(18) . . . . ?
C8 C9 C10 C11 -0.7(3) . . . . ?
C9 C10 C11 C12 0.7(3) . . . . ?
C10 C11 C12 C7 0.1(3) . . . . ?
C8 C7 C12 C11 -0.9(3) . . . . ?
C1 C7 C12 C11 174.53(17) . . . . ?
C3 C2 C13 O1 -139.05(16) . . . . ?
C1 C2 C13 O1 42.8(2) . . . . ?
C3 C2 C13 C20 102.12(18) . . . . ?
C1 C2 C13 C20 -76.0(2) . . . . ?
C3 C2 C13 C14 -22.1(2) . . . . ?
C1 C2 C13 C14 159.73(16) . . . . ?
O1 C13 C14 C15 -122.37(18) . . . . ?
C20 C13 C14 C15 -3.9(2) . . . . ?
C2 C13 C14 C15 119.05(18) . . . . ?
O1 C13 C14 C19 53.97(19) . . . . ?
C20 C13 C14 C19 172.46(16) . . . . ?
C2 C13 C14 C19 -64.6(2) . . . . ?
C19 C14 C15 C16 -0.2(3) . . . . ?
C13 C14 C15 C16 176.09(17) . . . . ?
C14 C15 C16 C17 -0.5(3) . . . . ?
C15 C16 C17 C18 0.4(3) . . . . ?
C16 C17 C18 C19 0.6(3) . . . . ?
C17 C18 C19 C14 -1.4(3) . . . . ?
C15 C14 C19 C18 1.2(3) . . . . ?
C13 C14 C19 C18 -175.34(17) . . . . ?
O1 C13 C20 C25 -160.65(15) . . . . ?
C14 C13 C20 C25 82.55(19) . . . . ?
C2 C13 C20 C25 -41.8(2) . . . . ?
O1 C13 C20 C21 20.3(2) . . . . ?
C14 C13 C20 C21 -96.48(19) . . . . ?
C2 C13 C20 C21 139.13(16) . . . . ?
C25 C20 C21 C22 -0.5(3) . . . . ?
C13 C20 C21 C22 178.57(17) . . . . ?
C20 C21 C22 C23 0.4(3) . . . . ?
C21 C22 C23 C24 -0.3(3) . . . . ?
C22 C23 C24 C25 0.3(3) . . . . ?
C21 C20 C25 C24 0.4(3) . . . . ?
C13 C20 C25 C24 -178.60(16) . . . . ?
C23 C24 C25 C20 -0.3(3) . . . . ?
C9 C8 C26 O2 -147.12(16) . . . . ?
C7 C8 C26 O2 36.2(2) . . . . ?
C9 C8 C26 C27 94.20(19) . . . . ?
C7 C8 C26 C27 -82.5(2) . . . . ?
C9 C8 C26 C33 -31.4(2) . . . . ?
C7 C8 C26 C33 151.85(16) . . . . ?
O2 C26 C27 C28 -166.54(17) . . . . ?
C8 C26 C27 C28 -47.9(2) . . . . ?
C33 C26 C27 C28 77.4(2) . . . . ?
O2 C26 C27 C32 13.9(2) . . . . ?
C8 C26 C27 C32 132.54(19) . . . . ?
C33 C26 C27 C32 -102.2(2) . . . . ?
C32 C27 C28 C29 0.5(3) . . . . ?
C26 C27 C28 C29 -179.0(2) . . . . ?
C27 C28 C29 C30 -0.4(4) . . . . ?
C28 C29 C30 C31 -0.4(4) . . . . ?
C29 C30 C31 C32 1.0(5) . . . . ?
C30 C31 C32 C27 -0.9(4) . . . . ?
C28 C27 C32 C31 0.1(3) . . . . ?
C26 C27 C32 C31 179.7(2) . . . . ?
O2 C26 C33 C38 -110.14(19) . . . . ?
C27 C26 C33 C38 8.2(2) . . . . ?
C8 C26 C33 C38 131.94(18) . . . . ?
O2 C26 C33 C34 63.2(2) . . . . ?
C27 C26 C33 C34 -178.45(17) . . . . ?
C8 C26 C33 C34 -54.7(2) . . . . ?
C38 C33 C34 C35 0.3(3) . . . . ?
C26 C33 C34 C35 -173.4(2) . . . . ?
C33 C34 C35 C36 -0.2(4) . . . . ?
C34 C35 C36 C37 -0.1(4) . . . . ?
C35 C36 C37 C38 0.2(4) . . . . ?
C34 C33 C38 C37 -0.1(3) . . . . ?
C26 C33 C38 C37 173.26(19) . . . . ?
C36 C37 C38 C33 -0.1(3) . . . . ?
O1A2 O2A1 C1A1 O1A1 155.9(14) 11_557 . . . ?
C2A1 O2A1 C1A1 O1A1 124(2) 12_557 . . . ?
O2A2 O2A1 C1A1 O1A1 114.7(16) . . . . ?
C1A2 O2A1 C1A1 O1A1 -173.4(9) . . . . ?
C2A1 O2A1 C1A1 O1A2 -32(2) 12_557 . . 11_557 ?
O2A2 O2A1 C1A1 O1A2 -41.1(16) . . . 11_557 ?
C1A2 O2A1 C1A1 O1A2 30.7(14) . . . 11_557 ?
O1A2 O2A1 C1A1 C2A1 -33(2) 11_557 . . . ?
C2A1 O2A1 C1A1 C2A1 -65(3) 12_557 . . . ?
O2A2 O2A1 C1A1 C2A1 -73.9(19) . . . . ?
C1A2 O2A1 C1A1 C2A1 -2(2) . . . . ?
O1A2 O2A1 C1A1 C1A2 -20.5(14) 11_557 . . 11_557 ?
C2A1 O2A1 C1A1 C1A2 -53(3) 12_557 . . 11_557 ?
O2A2 O2A1 C1A1 C1A2 -61.7(16) . . . 11_557 ?
C1A2 O2A1 C1A1 C1A2 10.2(15) . . . 11_557 ?
O1A2 O2A1 C1A1 O2A2 -32.4(16) 11_557 . . 11_557 ?
C2A1 O2A1 C1A1 O2A2 -64(3) 12_557 . . 11_557 ?
O2A2 O2A1 C1A1 O2A2 -74(2) . . . 11_557 ?
C1A2 O2A1 C1A1 O2A2 -1.7(15) . . . 11_557 ?
O2A1 C1A1 C2A1 O2A2 172(44) . . . 11_557 ?
O1A1 C1A1 C2A1 O2A2 -17(45) . . . 11_557 ?
O1A2 C1A1 C2A1 O2A2 151(45) 11_557 . . 11_557 ?
C1A2 C1A1 C2A1 O2A2 153(46) 11_557 . . 11_557 ?
O2A1 C1A1 C2A1 O2A1 94(2) . . . 11_557 ?
O1A1 C1A1 C2A1 O2A1 -94.2(16) . . . 11_557 ?
O1A2 C1A1 C2A1 O2A1 73.4(19) 11_557 . . 11_557 ?
C1A2 C1A1 C2A1 O2A1 75.4(17) 11_557 . . 11_557 ?
O2A2 C1A1 C2A1 O2A1 -78(45) 11_557 . . 11_557 ?
O2A1 C1A1 C2A1 C1A2 19(2) . . . 11_557 ?
O1A1 C1A1 C2A1 C1A2 -169.6(14) . . . 11_557 ?
O1A2 C1A1 C2A1 C1A2 -2.0(18) 11_557 . . 11_557 ?
O2A2 C1A1 C2A1 C1A2 -153(46) 11_557 . . 11_557 ?
O2A1 C1A1 C2A1 O1A2 46(4) . . . 3 ?
O1A1 C1A1 C2A1 O1A2 -142(3) . . . 3 ?
O1A2 C1A1 C2A1 O1A2 25(3) 11_557 . . 3 ?
C1A2 C1A1 C2A1 O1A2 27(2) 11_557 . . 3 ?
O2A2 C1A1 C2A1 O1A2 -126(47) 11_557 . . 3 ?
O1A2 O2A1 O2A2 C2A1 117(5) 11_557 . . 12_557 ?
C1A1 O2A1 O2A2 C2A1 160(4) . . . 12_557 ?
C1A2 O2A1 O2A2 C2A1 54(4) . . . 12_557 ?
O1A2 O2A1 O2A2 C1A2 63.2(14) 11_557 . . . ?
C2A1 O2A1 O2A2 C1A2 -54(4) 12_557 . . . ?
C1A1 O2A1 O2A2 C1A2 105.9(15) . . . . ?
C2A1 O2A1 O2A2 O1A2 -117(5) 12_557 . . 11_557 ?
C1A1 O2A1 O2A2 O1A2 42.7(14) . . . 11_557 ?
C1A2 O2A1 O2A2 O1A2 -63.2(14) . . . 11_557 ?
O1A2 O2A1 O2A2 C1A1 127.1(13) 11_557 . . 12_557 ?
C2A1 O2A1 O2A2 C1A1 10(4) 12_557 . . 12_557 ?
C1A1 O2A1 O2A2 C1A1 169.8(11) . . . 12_557 ?
C1A2 O2A1 O2A2 C1A1 63.9(8) . . . 12_557 ?
C2A1 O2A2 C1A2 O1A2 -163(9) 12_557 . . 11_557 ?
O2A1 O2A2 C1A2 O1A2 -50.4(14) . . . 11_557 ?
C1A1 O2A2 C1A2 O1A2 -158.3(17) 12_557 . . 11_557 ?
C2A1 O2A2 C1A2 C2A2 124(8) 12_557 . . 12_557 ?
O2A1 O2A2 C1A2 C2A2 -123(3) . . . 12_557 ?
O1A2 O2A2 C1A2 C2A2 -73(3) 11_557 . . 12_557 ?
C1A1 O2A2 C1A2 C2A2 129(3) 12_557 . . 12_557 ?
O2A1 O2A2 C1A2 C2A1 113(9) . . . 12_557 ?
O1A2 O2A2 C1A2 C2A1 163(9) 11_557 . . 12_557 ?
C1A1 O2A2 C1A2 C2A1 5(9) 12_557 . . 12_557 ?
C2A1 O2A2 C1A2 O1A2 -9(10) 12_557 . . . ?
O2A1 O2A2 C1A2 O1A2 104(2) . . . . ?
O1A2 O2A2 C1A2 O1A2 155(2) 11_557 . . . ?
C1A1 O2A2 C1A2 O1A2 -4(2) 12_557 . . . ?
C2A1 O2A2 C1A2 O2A1 -113(9) 12_557 . . . ?
O1A2 O2A2 C1A2 O2A1 50.4(14) 11_557 . . . ?
C1A1 O2A2 C1A2 O2A1 -107.9(13) 12_557 . . . ?
C2A1 O2A2 C1A2 C2A2 167(8) 12_557 . . . ?
O2A1 O2A2 C1A2 C2A2 -80(2) . . . . ?
O1A2 O2A2 C1A2 C2A2 -30(2) 11_557 . . . ?
C1A1 O2A2 C1A2 C2A2 172(2) 12_557 . . . ?
C2A1 O2A2 C1A2 C1A1 -5(9) 12_557 . . 12_557 ?
O2A1 O2A2 C1A2 C1A1 107.9(13) . . . 12_557 ?
O1A2 O2A2 C1A2 C1A1 158.3(17) 11_557 . . 12_557 ?
O2A1 O1A2 C1A2 O1A2 111(4) 12_557 . . 11_557 ?
C1A2 O1A2 C1A2 O1A2 -154(4) 12_557 . . 11_557 ?
O2A2 O1A2 C1A2 O1A2 -106(6) 12_557 . . 11_557 ?
C1A1 O1A2 C1A2 O1A2 68(3) 12_557 . . 11_557 ?
C2A1 O1A2 C1A2 O1A2 -130(4) 2 . . 11_557 ?
C2A2 O1A2 C1A2 O1A2 -145(4) 12_557 . . 11_557 ?
O2A1 O1A2 C1A2 O2A2 49(4) 12_557 . . . ?
C1A2 O1A2 C1A2 O2A2 143(3) 12_557 . . . ?
O2A2 O1A2 C1A2 O2A2 -169(4) 12_557 . . . ?
C1A1 O1A2 C1A2 O2A2 5(2) 12_557 . . . ?
C2A1 O1A2 C1A2 O2A2 167(3) 2 . . . ?
C2A2 O1A2 C1A2 O2A2 152(3) 12_557 . . . ?
O2A1 O1A2 C1A2 C2A2 -103(3) 12_557 . . 12_557 ?
C1A2 O1A2 C1A2 C2A2 -9(2) 12_557 . . 12_557 ?
O2A2 O1A2 C1A2 C2A2 39(6) 12_557 . . 12_557 ?
C1A1 O1A2 C1A2 C2A2 -147(2) 12_557 . . 12_557 ?
C2A1 O1A2 C1A2 C2A2 16(4) 2 . . 12_557 ?
O2A1 O1A2 C1A2 C2A1 46(4) 12_557 . . 12_557 ?
C1A2 O1A2 C1A2 C2A1 140(3) 12_557 . . 12_557 ?
O2A2 O1A2 C1A2 C2A1 -171(5) 12_557 . . 12_557 ?
C1A1 O1A2 C1A2 C2A1 2(2) 12_557 . . 12_557 ?
C2A1 O1A2 C1A2 C2A1 165(3) 2 . . 12_557 ?
C2A2 O1A2 C1A2 C2A1 149(3) 12_557 . . 12_557 ?
O2A1 O1A2 C1A2 O2A1 100(3) 12_557 . . . ?
C1A2 O1A2 C1A2 O2A1 -166.1(17) 12_557 . . . ?
O2A2 O1A2 C1A2 O2A1 -118(5) 12_557 . . . ?
C1A1 O1A2 C1A2 O2A1 55.9(16) 12_557 . . . ?
C2A1 O1A2 C1A2 O2A1 -141(3) 2 . . . ?
C2A2 O1A2 C1A2 O2A1 -157(3) 12_557 . . . ?
O2A1 O1A2 C1A2 C2A2 -127(2) 12_557 . . . ?
C1A2 O1A2 C1A2 C2A2 -33(2) 12_557 . . . ?
O2A2 O1A2 C1A2 C2A2 15(7) 12_557 . . . ?
C1A1 O1A2 C1A2 C2A2 -171.1(19) 12_557 . . . ?
C2A1 O1A2 C1A2 C2A2 -8(5) 2 . . . ?
C2A2 O1A2 C1A2 C2A2 -24(3) 12_557 . . . ?
O2A1 O1A2 C1A2 C1A1 44(2) 12_557 . . 12_557 ?
C1A2 O1A2 C1A2 C1A1 138.0(18) 12_557 . . 12_557 ?
O2A2 O1A2 C1A2 C1A1 -174(6) 12_557 . . 12_557 ?
C2A1 O1A2 C1A2 C1A1 163(4) 2 . . 12_557 ?
C2A2 O1A2 C1A2 C1A1 147(2) 12_557 . . 12_557 ?
C2A1 O2A1 C1A2 O1A2 101(2) 12_557 . . 11_557 ?
O2A2 O2A1 C1A2 O1A2 84.4(17) . . . 11_557 ?
C1A1 O2A1 C1A2 O1A2 -36.0(16) . . . 11_557 ?
O1A2 O2A1 C1A2 O2A2 -84.4(17) 11_557 . . . ?
C2A1 O2A1 C1A2 O2A2 16.8(18) 12_557 . . . ?
C1A1 O2A1 C1A2 O2A2 -120.4(18) . . . . ?
O1A2 O2A1 C1A2 C2A2 32(3) 11_557 . . 12_557 ?
C2A1 O2A1 C1A2 C2A2 134(4) 12_557 . . 12_557 ?
O2A2 O2A1 C1A2 C2A2 117(4) . . . 12_557 ?
C1A1 O2A1 C1A2 C2A2 -4(4) . . . 12_557 ?
O1A2 O2A1 C1A2 C2A1 -101(2) 11_557 . . 12_557 ?
O2A2 O2A1 C1A2 C2A1 -16.8(18) . . . 12_557 ?
C1A1 O2A1 C1A2 C2A1 -137.3(16) . . . 12_557 ?
O1A2 O2A1 C1A2 O1A2 172.7(15) 11_557 . . . ?
C2A1 O2A1 C1A2 O1A2 -86.0(18) 12_557 . . . ?
O2A2 O2A1 C1A2 O1A2 -102.8(15) . . . . ?
C1A1 O2A1 C1A2 O1A2 136.8(14) . . . . ?
O1A2 O2A1 C1A2 C2A2 33.5(19) 11_557 . . . ?
C2A1 O2A1 C1A2 C2A2 134.7(19) 12_557 . . . ?
O2A2 O2A1 C1A2 C2A2 117.9(15) . . . . ?
C1A1 O2A1 C1A2 C2A2 -2.5(19) . . . . ?
O1A2 O2A1 C1A2 C1A1 -148.2(18) 11_557 . . 12_557 ?
C2A1 O2A1 C1A2 C1A1 -46.9(11) 12_557 . . 12_557 ?
O2A2 O2A1 C1A2 C1A1 -63.7(15) . . . 12_557 ?
C1A1 O2A1 C1A2 C1A1 175.9(9) . . . 12_557 ?
O1A2 C1A2 C2A2 C2A2 -158(4) 11_557 . . 12_557 ?
O2A2 C1A2 C2A2 C2A2 -134(4) . . . 12_557 ?
C2A1 C1A2 C2A2 C2A2 -130(4) 12_557 . . 12_557 ?
O1A2 C1A2 C2A2 C2A2 42(5) . . . 12_557 ?
O2A1 C1A2 C2A2 C2A2 -179(4) . . . 12_557 ?
C1A1 C1A2 C2A2 C2A2 9(10) 12_557 . . 12_557 ?
O1A2 C1A2 C2A2 C2A2 -108(5) 11_557 . . 11_557 ?
O2A2 C1A2 C2A2 C2A2 -84(5) . . . 11_557 ?
C2A2 C1A2 C2A2 C2A2 50(2) 12_557 . . 11_557 ?
C2A1 C1A2 C2A2 C2A2 -80(5) 12_557 . . 11_557 ?
O1A2 C1A2 C2A2 C2A2 92(6) . . . 11_557 ?
O2A1 C1A2 C2A2 C2A2 -129(5) . . . 11_557 ?
C1A1 C1A2 C2A2 C2A2 59(11) 12_557 . . 11_557 ?
O1A2 C1A2 C2A2 C1A2 7.9(18) 11_557 . . 11_557 ?
O2A2 C1A2 C2A2 C1A2 32(3) . . . 11_557 ?
C2A2 C1A2 C2A2 C1A2 166(6) 12_557 . . 11_557 ?
C2A1 C1A2 C2A2 C1A2 36(3) 12_557 . . 11_557 ?
O1A2 C1A2 C2A2 C1A2 -152(3) . . . 11_557 ?
O2A1 C1A2 C2A2 C1A2 -13(2) . . . 11_557 ?
C1A1 C1A2 C2A2 C1A2 175(7) 12_557 . . 11_557 ?
O1A2 C1A2 C2A2 C2A2 -174.0(12) 11_557 . . 2 ?
O2A2 C1A2 C2A2 C2A2 -150(2) . . . 2 ?
C2A2 C1A2 C2A2 C2A2 -16(4) 12_557 . . 2 ?
C2A1 C1A2 C2A2 C2A2 -145(3) 12_557 . . 2 ?
O1A2 C1A2 C2A2 C2A2 26.0(17) . . . 2 ?
O2A1 C1A2 C2A2 C2A2 165.3(11) . . . 2 ?
C1A1 C1A2 C2A2 C2A2 -7(7) 12_557 . . 2 ?
O1A2 C1A2 C2A2 C2A2 -160.5(17) 11_557 . . 3 ?
O2A2 C1A2 C2A2 C2A2 -136.2(18) . . . 3 ?
C2A2 C1A2 C2A2 C2A2 -2(3) 12_557 . . 3 ?
C2A1 C1A2 C2A2 C2A2 -132(3) 12_557 . . 3 ?
O1A2 C1A2 C2A2 C2A2 39(3) . . . 3 ?
O2A1 C1A2 C2A2 C2A2 178.8(11) . . . 3 ?
C1A1 C1A2 C2A2 C2A2 6(9) 12_557 . . 3 ?
O2A2 C1A2 C2A2 O1A2 24(2) . . . 11_557 ?
C2A2 C1A2 C2A2 O1A2 158(4) 12_557 . . 11_557 ?
C2A1 C1A2 C2A2 O1A2 29(3) 12_557 . . 11_557 ?
O1A2 C1A2 C2A2 O1A2 -160(2) . . . 11_557 ?
O2A1 C1A2 C2A2 O1A2 -20.7(11) . . . 11_557 ?
C1A1 C1A2 C2A2 O1A2 167(8) 12_557 . . 11_557 ?
O1A2 C1A2 C2A2 C2A2 -160(3) 11_557 . . 10_557 ?
O2A2 C1A2 C2A2 C2A2 -135(2) . . . 10_557 ?
C2A2 C1A2 C2A2 C2A2 -1.5(18) 12_557 . . 10_557 ?
C2A1 C1A2 C2A2 C2A2 -131(3) 12_557 . . 10_557 ?
O1A2 C1A2 C2A2 C2A2 40(4) . . . 10_557 ?
O2A1 C1A2 C2A2 C2A2 180(2) . . . 10_557 ?
C1A1 C1A2 C2A2 C2A2 7(9) 12_557 . . 10_557 ?
